data_4314663
loop_
_publ_author_name
'Diana Gabriela Vargas-Pineda'
'Tanya Guardado'
'Francisco Cervantes-Lee'
'Alejandro J. Metta-Magana'
'Keith H. Pannell'

_publ_contact_author_address
;Department of Chemistry, University of Texas at El Paso, 
El Paso, Texas, 79968-0513
;
_publ_contact_author_email pannel@utep.edu
_publ_contact_author_name 'Keith H. Pannell'
_publ_section_title
;
 Intramolecular Chalcogen-Tin Interactions in [(o-MeEC6H4)CH2]2SnPh2-nCln
 (E = S, O, CH2; n= 0, 1, 2) and Intermolecular Chlorine-Tin Interactions
 in the meta- and para-Methoxy Isomers
;
_journal_name_full 'Inorganic Chemistry'
_journal_page_first 960
_journal_page_last 968
_journal_paper_doi 10.1021/ic901800c
_journal_volume 49
_journal_year 2010
_chemical_formula_moiety 'C16 H18 Cl2 O2 Sn'
_chemical_formula_sum 'C16 H18 Cl2 O2 Sn'
_chemical_formula_weight 431.89
_chemical_name_systematic
;
 dichloro-bis-(3-methoxybenzyl)-tin
;
_space_group_IT_number 15
_symmetry_cell_setting monoclinic
_symmetry_space_group_name_Hall '-C 2yc'
_symmetry_space_group_name_H-M 'C 1 2/c 1'
_atom_sites_solution_hydrogens geom
_atom_sites_solution_primary direct
_atom_sites_solution_secondary difmap
_cell_angle_alpha 90.00
_cell_angle_beta 104.941(2)
_cell_angle_gamma 90.00
_cell_formula_units_Z 4
_cell_length_a 29.155(3)
_cell_length_b 4.9005(5)
_cell_length_c 12.1948(12)
_cell_measurement_reflns_used 1494
_cell_measurement_temperature 298(2)
_cell_measurement_theta_max 19.51
_cell_measurement_theta_min 2.89
_cell_volume 1683.4(3)
_computing_cell_refinement 'Bruker SMART'
_computing_data_collection 'Bruker SMART'
_computing_data_reduction 'Bruker SAINT'
_computing_molecular_graphics 'Bruker SHELXTL'
_computing_publication_material 'Bruker SHELXTL'
_computing_structure_refinement 'SHELXL-97 (Sheldrick, 1997)'
_computing_structure_solution 'SHELXS-97 (Sheldrick, 1990)'
_diffrn_ambient_temperature 298(2)
_diffrn_measured_fraction_theta_full 1.000
_diffrn_measured_fraction_theta_max 1.000
_diffrn_measurement_device_type 'CCD area detector'
_diffrn_measurement_method 'phi and omega scans'
_diffrn_radiation_monochromator graphite
_diffrn_radiation_source 'fine-focus sealed tube'
_diffrn_radiation_type MoK\a
_diffrn_radiation_wavelength 0.71073
_diffrn_reflns_av_R_equivalents 0.0524
_diffrn_reflns_av_sigmaI/netI 0.0444
_diffrn_reflns_limit_h_max 36
_diffrn_reflns_limit_h_min -36
_diffrn_reflns_limit_k_max 6
_diffrn_reflns_limit_k_min -6
_diffrn_reflns_limit_l_max 15
_diffrn_reflns_limit_l_min -15
_diffrn_reflns_number 8752
_diffrn_reflns_theta_full 26.75
_diffrn_reflns_theta_max 26.75
_diffrn_reflns_theta_min 1.45
_exptl_absorpt_coefficient_mu 1.836
_exptl_absorpt_correction_type multi-scan
_exptl_crystal_colour colorles
_exptl_crystal_density_diffrn 1.704
_exptl_crystal_density_meas 0
_exptl_crystal_density_method 'not measured'
_exptl_crystal_description plates
_exptl_crystal_F_000 856
_exptl_crystal_size_max 0.06
_exptl_crystal_size_mid 0.06
_exptl_crystal_size_min 0.01
_refine_diff_density_max 0.815
_refine_diff_density_min -0.378
_refine_diff_density_rms 0.110
_refine_ls_extinction_method none
_refine_ls_goodness_of_fit_ref 1.054
_refine_ls_hydrogen_treatment constr
_refine_ls_matrix_type full
_refine_ls_number_parameters 96
_refine_ls_number_reflns 1791
_refine_ls_number_restraints 0
_refine_ls_restrained_S_all 1.054
_refine_ls_R_factor_all 0.0572
_refine_ls_R_factor_gt 0.0408
_refine_ls_shift/su_max 0.003
_refine_ls_shift/su_mean 0.001
_refine_ls_structure_factor_coef Fsqd
_refine_ls_weighting_details 'calc w=1/[\s^2^(Fo^2^)+(0.0427P)^2^+0.0000P] where P=(Fo^2^+2Fc^2^)/3'
_refine_ls_weighting_scheme calc
_refine_ls_wR_factor_gt 0.0825
_refine_ls_wR_factor_ref 0.0897
_reflns_number_gt 1422
_reflns_number_total 1791
_reflns_threshold_expression >2sigma(I)
_cod_data_source_file ic901800c_si_001_5.cif
_cod_data_source_block 10
_cod_depositor_comments
;
The following automatic conversions were performed:

'_symmetry_cell_setting' value 'Monoclinic' changed to 'monoclinic'
according to the built-in table from CIF Core dictionary named
'cif_core.dic' version 2.4.1 from 2010-06-29.

Automatic conversion script
Id: cif_fix_values 1646 2011-03-28 12:23:43Z adriana 
;
_cod_database_code 4314663

loop_
_symmetry_equiv_pos_as_xyz
'x, y, z'
'-x, y, -z+1/2'
'x+1/2, y+1/2, z'
'-x+1/2, y+1/2, -z+1/2'
'-x, -y, -z'
'x, -y, z-1/2'
'-x+1/2, -y+1/2, -z'
'x+1/2, -y+1/2, z-1/2'

loop_
_atom_site_label
_atom_site_type_symbol
_atom_site_fract_x
_atom_site_fract_y
_atom_site_fract_z
_atom_site_U_iso_or_equiv
_atom_site_adp_type
_atom_site_occupancy
_atom_site_symmetry_multiplicity
_atom_site_calc_flag
_atom_site_refinement_flags
_atom_site_disorder_assembly
_atom_site_disorder_group
Sn1 Sn 1.0000 -0.01192(8) 0.2500 0.03910(16) Uani 1 2 d S . .
Cl1 Cl 1.02170(4) 0.3006(2) 0.12519(10) 0.0534(3) Uani 1 1 d . . .
O1 O 0.80240(12) 0.3739(8) 0.1889(3) 0.0698(10) Uani 1 1 d . . .
C1 C 0.93425(14) -0.1822(9) 0.1555(4) 0.0512(12) Uani 1 1 d . . .
H1A H 0.9398 -0.2914 0.0938 0.061 Uiso 1 1 calc R . .
H1B H 0.9219 -0.3019 0.2045 0.061 Uiso 1 1 calc R . .
C2 C 0.89797(15) 0.0331(8) 0.1076(4) 0.0453(11) Uani 1 1 d . . .
C3 C 0.86615(15) 0.1159(9) 0.1669(4) 0.0457(11) Uani 1 1 d . . .
H3 H 0.8675 0.0401 0.2376 0.055 Uiso 1 1 calc R . .
C4 C 0.83207(14) 0.3111(9) 0.1223(4) 0.0451(10) Uani 1 1 d . . .
C5 C 0.82981(17) 0.4247(9) 0.0183(4) 0.0523(12) Uani 1 1 d . . .
H5 H 0.8069 0.5552 -0.0122 0.063 Uiso 1 1 calc R . .
C6 C 0.86183(18) 0.3433(11) -0.0402(4) 0.0601(13) Uani 1 1 d . . .
H6 H 0.8605 0.4200 -0.1107 0.072 Uiso 1 1 calc R . .
C7 C 0.89609(16) 0.1482(10) 0.0041(4) 0.0556(12) Uani 1 1 d . . .
H7 H 0.9177 0.0958 -0.0362 0.067 Uiso 1 1 calc R . .
C8 C 0.7665(2) 0.5729(11) 0.1477(6) 0.0763(17) Uani 1 1 d . . .
H8A H 0.7483 0.5991 0.2023 0.114 Uiso 1 1 calc R . .
H8B H 0.7460 0.5115 0.0773 0.114 Uiso 1 1 calc R . .
H8C H 0.7810 0.7424 0.1358 0.114 Uiso 1 1 calc R . .

loop_
_atom_site_aniso_label
_atom_site_aniso_U_11
_atom_site_aniso_U_22
_atom_site_aniso_U_33
_atom_site_aniso_U_23
_atom_site_aniso_U_13
_atom_site_aniso_U_12
Sn1 0.0330(2) 0.0336(2) 0.0480(3) 0.000 0.00546(17) 0.000
Cl1 0.0585(7) 0.0535(7) 0.0517(7) 0.0065(5) 0.0207(5) 0.0022(6)
O1 0.058(2) 0.083(2) 0.074(2) 0.008(2) 0.0270(19) 0.021(2)
C1 0.038(2) 0.037(2) 0.072(3) -0.006(2) 0.001(2) 0.0008(19)
C2 0.038(2) 0.034(2) 0.056(3) -0.004(2) -0.002(2) -0.0024(19)
C3 0.039(2) 0.045(2) 0.050(3) 0.007(2) 0.004(2) -0.003(2)
C4 0.037(2) 0.039(2) 0.058(3) -0.004(2) 0.010(2) -0.0004(19)
C5 0.043(3) 0.048(3) 0.059(3) 0.003(2) 0.001(2) 0.010(2)
C6 0.063(3) 0.069(3) 0.043(3) 0.007(2) 0.004(2) 0.011(3)
C7 0.049(3) 0.063(3) 0.052(3) -0.011(2) 0.008(2) 0.008(2)
C8 0.058(3) 0.069(4) 0.108(5) -0.003(3) 0.034(3) 0.015(3)

loop_
_atom_type_symbol
_atom_type_description
_atom_type_scat_dispersion_real
_atom_type_scat_dispersion_imag
_atom_type_scat_source
C C 0.0033 0.0016 'International Tables Vol C Tables 4.2.6.8 and 6.1.1.4'
H H 0.0000 0.0000 'International Tables Vol C Tables 4.2.6.8 and 6.1.1.4'
O O 0.0106 0.0060 'International Tables Vol C Tables 4.2.6.8 and 6.1.1.4'
Cl Cl 0.1484 0.1585 'International Tables Vol C Tables 4.2.6.8 and 6.1.1.4'
Sn Sn -0.6537 1.4246 'International Tables Vol C Tables 4.2.6.8 and 6.1.1.4'

loop_
_geom_angle_atom_site_label_1
_geom_angle_atom_site_label_2
_geom_angle_atom_site_label_3
_geom_angle
_geom_angle_site_symmetry_1
_geom_angle_site_symmetry_3
_geom_angle_publ_flag
C1 Sn1 C1 134.0(2) . 2_755 ?
C1 Sn1 Cl1 104.44(13) . 2_755 ?
C1 Sn1 Cl1 104.98(13) 2_755 2_755 ?
C1 Sn1 Cl1 104.98(13) . . ?
C1 Sn1 Cl1 104.44(13) 2_755 . ?
Cl1 Sn1 Cl1 98.99(6) 2_755 . ?
C4 O1 C8 117.7(4) . . ?
C2 C1 Sn1 112.3(3) . . ?
C2 C1 H1A 109.1 . . ?
Sn1 C1 H1A 109.1 . . ?
C2 C1 H1B 109.1 . . ?
Sn1 C1 H1B 109.1 . . ?
H1A C1 H1B 107.9 . . ?
C7 C2 C3 119.3(4) . . ?
C7 C2 C1 120.3(4) . . ?
C3 C2 C1 120.4(4) . . ?
C2 C3 C4 120.6(4) . . ?
C2 C3 H3 119.7 . . ?
C4 C3 H3 119.7 . . ?
O1 C4 C5 124.9(4) . . ?
O1 C4 C3 115.0(4) . . ?
C5 C4 C3 120.1(4) . . ?
C4 C5 C6 119.1(4) . . ?
C4 C5 H5 120.5 . . ?
C6 C5 H5 120.5 . . ?
C5 C6 C7 121.0(5) . . ?
C5 C6 H6 119.5 . . ?
C7 C6 H6 119.5 . . ?
C2 C7 C6 119.8(4) . . ?
C2 C7 H7 120.1 . . ?
C6 C7 H7 120.1 . . ?
O1 C8 H8A 109.5 . . ?
O1 C8 H8B 109.5 . . ?
H8A C8 H8B 109.5 . . ?
O1 C8 H8C 109.5 . . ?
H8A C8 H8C 109.5 . . ?
H8B C8 H8C 109.5 . . ?

loop_
_geom_bond_atom_site_label_1
_geom_bond_atom_site_label_2
_geom_bond_distance
_geom_bond_site_symmetry_2
_geom_bond_publ_flag
Sn1 C1 2.136(4) . ?
Sn1 C1 2.136(4) 2_755 ?
Sn1 Cl1 2.3576(11) 2_755 ?
Sn1 Cl1 2.3576(11) . ?
O1 C4 1.366(5) . ?
O1 C8 1.424(6) . ?
C1 C2 1.501(6) . ?
C1 H1A 0.9700 . ?
C1 H1B 0.9700 . ?
C2 C7 1.371(7) . ?
C2 C3 1.377(6) . ?
C3 C4 1.385(6) . ?
C3 H3 0.9300 . ?
C4 C5 1.371(6) . ?
C5 C6 1.373(6) . ?
C5 H5 0.9300 . ?
C6 C7 1.388(6) . ?
C6 H6 0.9300 . ?
C7 H7 0.9300 . ?
C8 H8A 0.9600 . ?
C8 H8B 0.9600 . ?
C8 H8C 0.9600 . ?

loop_
_geom_torsion_atom_site_label_1
_geom_torsion_atom_site_label_2
_geom_torsion_atom_site_label_3
_geom_torsion_atom_site_label_4
_geom_torsion
_geom_torsion_site_symmetry_1
_geom_torsion_site_symmetry_2
_geom_torsion_site_symmetry_3
_geom_torsion_site_symmetry_4
_geom_torsion_publ_flag
C1 Sn1 C1 C2 178.0(4) 2_755 . . . ?
Cl1 Sn1 C1 C2 49.7(4) 2_755 . . . ?
Cl1 Sn1 C1 C2 -53.9(4) . . . . ?
Sn1 C1 C2 C7 87.3(5) . . . . ?
Sn1 C1 C2 C3 -93.0(4) . . . . ?
C7 C2 C3 C4 0.8(7) . . . . ?
C1 C2 C3 C4 -178.9(4) . . . . ?
C8 O1 C4 C5 -0.3(7) . . . . ?
C8 O1 C4 C3 -179.9(4) . . . . ?
C2 C3 C4 O1 179.5(4) . . . . ?
C2 C3 C4 C5 -0.2(7) . . . . ?
O1 C4 C5 C6 -179.9(4) . . . . ?
C3 C4 C5 C6 -0.3(7) . . . . ?
C4 C5 C6 C7 0.2(8) . . . . ?
C3 C2 C7 C6 -0.9(7) . . . . ?
C1 C2 C7 C6 178.8(4) . . . . ?
C5 C6 C7 C2 0.4(8) . . . . ?
